data_2241549
loop_
_publ_author_name
'Lugi\,nina, Jevge\,nija'
'Rjabovs, Vit\=alijs'
'Stepanovs, Dmitrijs'

_publ_section_title
;
 Crystal structure of
 3-deoxy-3-nitromethyl-1,2;5,6-di-<i>O</i>-isopropylidene-\a-<small>D</small>-allofuranose
;
_journal_coeditor_code SU5270
_journal_issue 3
_journal_name_full 'Acta Crystallographica Section E'
_journal_page_first 314
_journal_page_last 317
_journal_paper_doi 10.1107/S2056989016001845
_journal_volume 72
_journal_year 2016
_chemical_formula_iupac 'C13 H21 N O7'
_chemical_formula_moiety 'C13 H21 N O7'
_chemical_formula_sum 'C13 H21 N O7'
_chemical_formula_weight 303.31
_chemical_name_systematic
;
(3a<i>R</i>,5<i>S</i>,6<i>R</i>,6a<i>R</i>)-5-[(<i>R</i>)-2,2-Dimethyl-1,3-\
dioxolan-4-yl]-2,2-dimethyl-6-(nitromethyl)tetrahydrofuro[2,3-<i>d</i>][1,3]\
dioxole
;
_space_group_crystal_system orthorhombic
_space_group_IT_number 19
_space_group_name_Hall 'P 2ac 2ab'
_space_group_name_H-M_alt 'P 21 21 21'
_symmetry_space_group_name_Hall 'P 2ac 2ab'
_symmetry_space_group_name_H-M 'P 21 21 21'
_atom_sites_solution_hydrogens geom
_audit_creation_method SHELXL-2014/7
_cell_angle_alpha 90
_cell_angle_beta 90
_cell_angle_gamma 90
_cell_formula_units_Z 4
_cell_length_a 5.5044(2)
_cell_length_b 12.6144(4)
_cell_length_c 21.6348(9)
_cell_measurement_reflns_used 26214
_cell_measurement_temperature 173(2)
_cell_measurement_theta_max 30.034
_cell_measurement_theta_min 0.998
_cell_volume 1502.21(10)
_computing_cell_refinement
;
SCALEPACK (Otwinowski & Minor, 1997)
;
_computing_data_collection
;
KappaCCD Server Software (Nonius, 1997)
;
_computing_data_reduction
;
DENZO and SCALEPACK (Otwinowski & Minor, 1997)
;
_computing_molecular_graphics
;
ORTEP-3 for Windows (Farrugia, 2012)
;
_computing_publication_material
;
PLATON (Spek, 2009) and publCIF (Westrip, 2010)
;
_computing_structure_refinement
;
SHELXL2014 (Sheldrick, 2015)
;
_computing_structure_solution
;
SIR2011 (Burla <i>et al.</i>,  2012)
;
_diffrn_ambient_temperature 173(2)
_diffrn_measured_fraction_theta_full 0.993
_diffrn_measured_fraction_theta_max 0.992
_diffrn_measurement_device_type 'Nonius KappaCCD'
_diffrn_measurement_method '\f and \w scan'
_diffrn_radiation_source 'fine-focus sealed tube'
_diffrn_radiation_type MoK\a
_diffrn_radiation_wavelength 0.71073
_diffrn_reflns_limit_h_max 7
_diffrn_reflns_limit_h_min -7
_diffrn_reflns_limit_k_max 17
_diffrn_reflns_limit_k_min -17
_diffrn_reflns_limit_l_max 30
_diffrn_reflns_limit_l_min -30
_diffrn_reflns_number 4225
_diffrn_reflns_theta_full 25.242
_diffrn_reflns_theta_max 30.055
_diffrn_reflns_theta_min 3.230
_exptl_absorpt_coefficient_mu 0.109
_exptl_absorpt_correction_type none
_exptl_crystal_colour colourless
_exptl_crystal_density_diffrn 1.341
_exptl_crystal_description needle
_exptl_crystal_F_000 648
_exptl_crystal_size_max 0.26
_exptl_crystal_size_mid 0.08
_exptl_crystal_size_min 0.06
_refine_diff_density_max 0.198
_refine_diff_density_min -0.255
_refine_ls_extinction_method none
_refine_ls_goodness_of_fit_ref 1.012
_refine_ls_hydrogen_treatment constr
_refine_ls_matrix_type full
_refine_ls_number_parameters 194
_refine_ls_number_reflns 4225
_refine_ls_number_restraints 0
_refine_ls_restrained_S_all 1.012
_refine_ls_R_factor_all 0.1482
_refine_ls_R_factor_gt 0.0650
_refine_ls_shift/su_max 0.000
_refine_ls_shift/su_mean 0.000
_refine_ls_structure_factor_coef Fsqd
_refine_ls_weighting_details 'w=1/[\s^2^(Fo^2^)+(0.0367P)^2^+0.3523P] where P=(Fo^2^+2Fc^2^)/3'
_refine_ls_weighting_scheme calc
_refine_ls_wR_factor_gt 0.1045
_refine_ls_wR_factor_ref 0.1272
_reflns_number_gt 2316
_reflns_number_total 4225
_reflns_threshold_expression 'I > 2\s(I)'
_cod_data_source_file su5270sup1.cif
_cod_data_source_block I
_cod_database_code 2241549
_shelx_space_group_comment
;
The symmetry employed for this shelxl refinement is uniquely defined
by the following loop, which should always be used as a source of
symmetry information in preference to the above space-group names.
They are only intended as comments.
;

loop_
_space_group_symop_operation_xyz
'x, y, z'
'-x+1/2, -y, z+1/2'
'x+1/2, -y+1/2, -z'
'-x, y+1/2, -z+1/2'

loop_
_atom_site_type_symbol
_atom_site_label
_atom_site_fract_x
_atom_site_fract_y
_atom_site_fract_z
_atom_site_U_iso_or_equiv
_atom_site_adp_type
_atom_site_calc_flag
_atom_site_occupancy
O O1 0.1756(4) 0.94348(18) 0.03395(11) 0.0372(6) Uani d 1
C C1 0.2580(7) 0.8418(3) 0.04912(17) 0.0368(9) Uani d 1
H H1 0.3478 0.8095 0.0148 0.044 Uiso calc 1
C C2 0.4157(6) 0.8508(3) 0.10747(17) 0.0339(8) Uani d 1
H H2 0.5873 0.8361 0.0990 0.041 Uiso calc 1
C C3 0.3744(6) 0.9665(2) 0.12881(17) 0.0306(8) Uani d 1
H H3 0.5155 1.0090 0.1166 0.037 Uiso calc 1
C C4 0.1536(6) 1.0022(2) 0.09017(16) 0.0309(8) Uani d 1
H H4 0.0025 0.9832 0.1114 0.037 Uiso calc 1
C C5 0.1502(6) 1.1182(3) 0.07239(18) 0.0360(9) Uani d 1
H H5 0.3020 1.1371 0.0514 0.043 Uiso calc 1
C C6 -0.0661(6) 1.1468(3) 0.03179(19) 0.0392(9) Uani d 1
H H6A -0.0244 1.2023 0.0026 0.047 Uiso calc 1
H H6B -0.1248 1.0854 0.0093 0.047 Uiso calc 1
O O7 -0.2414(4) 1.18276(17) 0.07540(12) 0.0391(6) Uani d 1
C C8 -0.1090(6) 1.2369(3) 0.12245(19) 0.0393(9) Uani d 1
O O9 0.1197(4) 1.18174(19) 0.12615(13) 0.0470(7) Uani d 1
C C10 -0.0637(8) 1.3514(3) 0.1055(2) 0.0489(11) Uani d 1
H H10A -0.2159 1.3882 0.1027 0.073 Uiso calc 1
H H10B 0.0184 1.3548 0.0664 0.073 Uiso calc 1
H H10C 0.0354 1.3840 0.1367 0.073 Uiso calc 1
C C11 -0.2428(8) 1.2243(3) 0.18262(19) 0.0554(11) Uani d 1
H H11A -0.2530 1.1505 0.1930 0.083 Uiso calc 1
H H11B -0.4035 1.2530 0.1786 0.083 Uiso calc 1
H H11C -0.1572 1.2614 0.2147 0.083 Uiso calc 1
O O12 0.0607(5) 0.77711(19) 0.06819(12) 0.0397(6) Uani d 1
C C13 0.1517(6) 0.7096(3) 0.11560(17) 0.0346(9) Uani d 1
O O14 0.3131(4) 0.77660(18) 0.14980(11) 0.0362(6) Uani d 1
C C15 0.2887(8) 0.6163(3) 0.08712(19) 0.0489(11) Uani d 1
H H15A 0.3527 0.5723 0.1194 0.073 Uiso calc 1
H H15B 0.4198 0.6425 0.0621 0.073 Uiso calc 1
H H15C 0.1798 0.5756 0.0619 0.073 Uiso calc 1
C C16 -0.0501(7) 0.6743(3) 0.1567(2) 0.0484(11) Uani d 1
H H16A -0.1272 0.7352 0.1748 0.073 Uiso calc 1
H H16B 0.0138 0.6299 0.1889 0.073 Uiso calc 1
H H16C -0.1670 0.6352 0.1330 0.073 Uiso calc 1
C C3' 0.3314(6) 0.9814(3) 0.19700(17) 0.0339(8) Uani d 1
H H3'1 0.2859 1.0546 0.2044 0.041 Uiso calc 1
H H3'2 0.1959 0.9372 0.2095 0.041 Uiso calc 1
N N4' 0.5468(6) 0.9550(2) 0.23638(16) 0.0373(7) Uani d 1
O O5' 0.7368(4) 0.9282(2) 0.21135(13) 0.0518(8) Uani d 1
O O6' 0.5199(5) 0.9616(3) 0.29175(14) 0.0612(9) Uani d 1

loop_
_atom_site_aniso_label
_atom_site_aniso_U_11
_atom_site_aniso_U_22
_atom_site_aniso_U_33
_atom_site_aniso_U_12
_atom_site_aniso_U_13
_atom_site_aniso_U_23
O1 0.0535(15) 0.0301(13) 0.0281(14) 0.0051(11) -0.0038(12) -0.0004(12)
C1 0.045(2) 0.0324(19) 0.033(2) 0.0065(17) 0.0013(17) -0.0011(16)
C2 0.0328(19) 0.0309(18) 0.038(2) 0.0052(15) 0.0025(17) 0.0038(17)
C3 0.0258(17) 0.0283(19) 0.038(2) -0.0020(13) -0.0002(15) -0.0018(16)
C4 0.0273(17) 0.0285(18) 0.037(2) -0.0028(14) -0.0016(16) -0.0007(17)
C5 0.0299(18) 0.0302(19) 0.048(2) 0.0000(14) -0.0025(18) 0.0015(18)
C6 0.038(2) 0.0311(19) 0.048(2) 0.0058(16) -0.0062(18) 0.0003(19)
O7 0.0308(13) 0.0349(13) 0.0517(17) -0.0016(11) -0.0035(12) -0.0014(13)
C8 0.038(2) 0.0284(19) 0.052(3) 0.0024(15) -0.0039(18) -0.0024(18)
O9 0.0418(15) 0.0345(14) 0.0646(19) 0.0089(11) -0.0173(13) -0.0132(14)
C10 0.055(2) 0.030(2) 0.062(3) -0.0002(18) 0.003(2) 0.003(2)
C11 0.068(3) 0.046(2) 0.052(3) -0.004(2) 0.002(2) 0.003(2)
O12 0.0432(14) 0.0323(13) 0.0436(15) -0.0020(11) -0.0114(12) 0.0004(13)
C13 0.040(2) 0.0257(18) 0.038(2) -0.0024(15) -0.0072(17) -0.0009(16)
O14 0.0408(14) 0.0327(13) 0.0352(15) -0.0045(11) -0.0058(12) 0.0045(12)
C15 0.065(3) 0.0281(19) 0.053(3) 0.0049(18) -0.004(2) -0.0008(19)
C16 0.045(2) 0.042(2) 0.059(3) -0.0028(18) 0.000(2) 0.006(2)
C3' 0.0245(17) 0.038(2) 0.040(2) -0.0017(15) -0.0016(16) -0.0010(17)
N4' 0.0387(18) 0.0316(17) 0.042(2) -0.0026(14) -0.0078(16) 0.0001(16)
O5' 0.0312(14) 0.0693(19) 0.0548(19) 0.0061(14) -0.0057(14) 0.0012(15)
O6' 0.0627(19) 0.085(2) 0.0355(18) 0.0003(16) -0.0099(16) -0.0045(17)

loop_
_atom_type_symbol
_atom_type_description
_atom_type_scat_dispersion_real
_atom_type_scat_dispersion_imag
_atom_type_scat_source
C C 0.0033 0.0016 'International Tables Vol C Tables 4.2.6.8 and 6.1.1.4'
H H 0.0000 0.0000 'International Tables Vol C Tables 4.2.6.8 and 6.1.1.4'
N N 0.0061 0.0033 'International Tables Vol C Tables 4.2.6.8 and 6.1.1.4'
O O 0.0106 0.0060 'International Tables Vol C Tables 4.2.6.8 and 6.1.1.4'

loop_
_geom_angle_atom_site_label_1
_geom_angle_atom_site_label_2
_geom_angle_atom_site_label_3
_geom_angle
C1 O1 C4 107.6(2)
O1 C1 O12 110.3(3)
O1 C1 C2 107.9(3)
O12 C1 C2 103.7(3)
O1 C1 H1 111.5
O12 C1 H1 111.5
C2 C1 H1 111.5
O14 C2 C1 104.8(3)
O14 C2 C3 111.7(3)
C1 C2 C3 103.4(3)
O14 C2 H2 112.1
C1 C2 H2 112.1
C3 C2 H2 112.1
C3' C3 C4 111.8(3)
C3' C3 C2 115.7(3)
C4 C3 C2 103.3(3)
C3' C3 H3 108.6
C4 C3 H3 108.6
C2 C3 H3 108.6
O1 C4 C5 106.6(3)
O1 C4 C3 104.1(3)
C5 C4 C3 115.5(3)
O1 C4 H4 110.1
C5 C4 H4 110.1
C3 C4 H4 110.1
O9 C5 C4 109.8(3)
O9 C5 C6 104.2(3)
C4 C5 C6 112.7(3)
O9 C5 H5 110.0
C4 C5 H5 110.0
C6 C5 H5 110.0
O7 C6 C5 102.9(3)
O7 C6 H6A 111.2
C5 C6 H6A 111.2
O7 C6 H6B 111.2
C5 C6 H6B 111.2
H6A C6 H6B 109.1
C6 O7 C8 106.2(2)
O7 C8 O9 104.8(3)
O7 C8 C11 108.5(3)
O9 C8 C11 109.2(3)
O7 C8 C10 111.7(3)
O9 C8 C10 109.3(3)
C11 C8 C10 113.0(3)
C5 O9 C8 109.2(3)
C8 C10 H10A 109.5
C8 C10 H10B 109.5
H10A C10 H10B 109.5
C8 C10 H10C 109.5
H10A C10 H10C 109.5
H10B C10 H10C 109.5
C8 C11 H11A 109.5
C8 C11 H11B 109.5
H11A C11 H11B 109.5
C8 C11 H11C 109.5
H11A C11 H11C 109.5
H11B C11 H11C 109.5
C1 O12 C13 106.5(3)
O12 C13 O14 103.8(2)
O12 C13 C16 110.2(3)
O14 C13 C16 109.3(3)
O12 C13 C15 110.1(3)
O14 C13 C15 110.9(3)
C16 C13 C15 112.2(3)
C2 O14 C13 107.5(2)
C13 C15 H15A 109.5
C13 C15 H15B 109.5
H15A C15 H15B 109.5
C13 C15 H15C 109.5
H15A C15 H15C 109.5
H15B C15 H15C 109.5
C13 C16 H16A 109.5
C13 C16 H16B 109.5
H16A C16 H16B 109.5
C13 C16 H16C 109.5
H16A C16 H16C 109.5
H16B C16 H16C 109.5
N4' C3' C3 113.9(3)
N4' C3' H3'1 108.8
C3 C3' H3'1 108.8
N4' C3' H3'2 108.8
C3 C3' H3'2 108.8
H3'1 C3' H3'2 107.7
O6' N4' O5' 124.1(3)
O6' N4' C3' 116.8(3)
O5' N4' C3' 119.1(3)

loop_
_geom_bond_atom_site_label_1
_geom_bond_atom_site_label_2
_geom_bond_distance
O1 C1 1.399(4)
O1 C4 1.429(4)
C1 O12 1.420(4)
C1 C2 1.537(5)
C1 H1 0.9800
C2 O14 1.427(4)
C2 C3 1.547(5)
C2 H2 0.9800
C3 C3' 1.506(5)
C3 C4 1.542(5)
C3 H3 0.9800
C4 C5 1.514(4)
C4 H4 0.9800
C5 O9 1.422(4)
C5 C6 1.523(5)
C5 H5 0.9800
C6 O7 1.424(4)
C6 H6A 0.9700
C6 H6B 0.9700
O7 C8 1.426(4)
C8 O9 1.441(4)
C8 C11 1.504(6)
C8 C10 1.511(5)
C10 H10A 0.9600
C10 H10B 0.9600
C10 H10C 0.9600
C11 H11A 0.9600
C11 H11B 0.9600
C11 H11C 0.9600
O12 C13 1.424(4)
C13 O14 1.432(4)
C13 C16 1.491(5)
C13 C15 1.527(5)
C15 H15A 0.9600
C15 H15B 0.9600
C15 H15C 0.9600
C16 H16A 0.9600
C16 H16B 0.9600
C16 H16C 0.9600
C3' N4' 1.498(4)
C3' H3'1 0.9700
C3' H3'2 0.9700
N4' O6' 1.210(4)
N4' O5' 1.225(4)

loop_
_geom_hbond_atom_site_label_D
_geom_hbond_atom_site_label_H
_geom_hbond_atom_site_label_A
_geom_hbond_site_symmetry_A
_geom_hbond_distance_DH
_geom_hbond_distance_HA
_geom_hbond_distance_DA
_geom_hbond_angle_DHA
_geom_hbond_publ_flag
C3' H3'2 O5' 1_455 0.97 2.53 3.355(4) 143 yes
C1 H1 O12 3_565 0.98 2.41 3.386(5) 178 yes
C15 H15A O6' 4_645 0.96 2.48 3.433(5) 174 yes

loop_
_geom_torsion_atom_site_label_1
_geom_torsion_atom_site_label_2
_geom_torsion_atom_site_label_3
_geom_torsion_atom_site_label_4
_geom_torsion
C4 O1 C1 O12 82.3(3)
C4 O1 C1 C2 -30.3(3)
O1 C1 C2 O14 126.3(3)
O12 C1 C2 O14 9.3(3)
O1 C1 C2 C3 9.3(4)
O12 C1 C2 C3 -107.7(3)
O14 C2 C3 C3' 23.3(4)
C1 C2 C3 C3' 135.5(3)
O14 C2 C3 C4 -99.1(3)
C1 C2 C3 C4 13.1(3)
C1 O1 C4 C5 161.0(3)
C1 O1 C4 C3 38.5(3)
C3' C3 C4 O1 -155.8(3)
C2 C3 C4 O1 -30.8(3)
C3' C3 C4 C5 87.7(4)
C2 C3 C4 C5 -147.3(3)
O1 C4 C5 O9 177.9(3)
C3 C4 C5 O9 -67.0(4)
O1 C4 C5 C6 62.2(4)
C3 C4 C5 C6 177.3(3)
O9 C5 C6 O7 -25.0(3)
C4 C5 C6 O7 94.0(3)
C5 C6 O7 C8 35.7(3)
C6 O7 C8 O9 -32.8(3)
C6 O7 C8 C11 -149.3(3)
C6 O7 C8 C10 85.4(3)
C4 C5 O9 C8 -115.4(3)
C6 C5 O9 C8 5.6(4)
O7 C8 O9 C5 16.0(4)
C11 C8 O9 C5 132.1(3)
C10 C8 O9 C5 -103.8(3)
O1 C1 O12 C13 -144.5(3)
C2 C1 O12 C13 -29.2(3)
C1 O12 C13 O14 38.3(3)
C1 O12 C13 C16 155.2(3)
C1 O12 C13 C15 -80.4(3)
C1 C2 O14 C13 13.7(3)
C3 C2 O14 C13 125.0(3)
O12 C13 O14 C2 -31.8(3)
C16 C13 O14 C2 -149.4(3)
C15 C13 O14 C2 86.4(3)
C4 C3 C3' N4' -176.0(3)
C2 C3 C3' N4' 66.2(4)
C3 C3' N4' O6' -177.3(3)
C3 C3' N4' O5' 2.6(4)

_cod_database_fobs_code 2241549
